data_7701508
loop_
_publ_author_name
'Bacher, Felix'
'Wittmann, Christopher'
'Nov\'e, M\'arta'
'Spengler, Gabriella'
'Mar\'c, Ma\/lgorzata A'
'Enyedy, Eva A.'
'Darvasiov\'a, Denisa'
'Rapta, Peter'
'Reiner, Thomas'
'Arion, Vladimir B.'

_publ_section_title
;
 Novel latonduine derived proligands and their copper(ii) complexes show
 cytotoxicity in the nanomolar range in human colon adenocarcinoma cells
 and in vitro cancer selectivity.
;
_journal_issue 28
_journal_name_full 'Dalton transactions (Cambridge, England : 2003)'
_journal_page_first 10464
_journal_page_last 10478
_journal_paper_doi 10.1039/c9dt01238a
_journal_volume 48
_journal_year 2019
_chemical_formula_moiety 'C23 H19 Cl2 Cu N5, 1.2(C3 H7 N O), 0.25(H2 O)'
_chemical_formula_sum 'C26.6 H27.9 Cl2 Cu N6.2 O1.45'
_chemical_formula_weight 592.09
_space_group_crystal_system triclinic
_space_group_IT_number 2
_space_group_name_Hall '-P 1'
_space_group_name_H-M_alt 'P -1'
_atom_sites_solution_hydrogens mixed
_audit_creation_method SHELXL-2014
_audit_update_record
;
2019-03-14 deposited with the CCDC.	2019-05-10 downloaded from the CCDC.
;
_cell_angle_alpha 98.235(4)
_cell_angle_beta 92.013(5)
_cell_angle_gamma 93.367(4)
_cell_formula_units_Z 4
_cell_length_a 9.7602(13)
_cell_length_b 13.4027(15)
_cell_length_c 20.685(2)
_cell_measurement_reflns_used 1840
_cell_measurement_temperature 296(2)
_cell_measurement_theta_max 22.43
_cell_measurement_theta_min 2.52
_cell_volume 2670.7(5)
_computing_cell_refinement 'Bruker SAINT v8.38A'
_computing_data_collection 'Bruker APEX2'
_computing_data_reduction 'Bruker SAINT v8.38A'
_computing_molecular_graphics 'Bruker SHELXTL'
_computing_publication_material 'Bruker SHELXTL'
_computing_structure_refinement 'SHELXL-2014 (Sheldrick, 2014)'
_computing_structure_solution 'SHELXS-2014 (Sheldrick, 2014)'
_diffrn_ambient_temperature 296(2)
_diffrn_measured_fraction_theta_full 0.996
_diffrn_measured_fraction_theta_max 0.988
_diffrn_measurement_device_type 'Bruker APEX-II CCD'
_diffrn_measurement_method '\f and \w scans'
_diffrn_radiation_type MoK\a
_diffrn_radiation_wavelength 0.71073
_diffrn_reflns_av_R_equivalents 0.1223
_diffrn_reflns_av_unetI/netI 0.2673
_diffrn_reflns_Laue_measured_fraction_full 0.996
_diffrn_reflns_Laue_measured_fraction_max 0.988
_diffrn_reflns_limit_h_max 13
_diffrn_reflns_limit_h_min -11
_diffrn_reflns_limit_k_max 18
_diffrn_reflns_limit_k_min -18
_diffrn_reflns_limit_l_max 25
_diffrn_reflns_limit_l_min -29
_diffrn_reflns_number 31392
_diffrn_reflns_point_group_measured_fraction_full 0.996
_diffrn_reflns_point_group_measured_fraction_max 0.988
_diffrn_reflns_theta_full 25.242
_diffrn_reflns_theta_max 30.177
_diffrn_reflns_theta_min 2.092
_exptl_absorpt_coefficient_mu 1.053
_exptl_absorpt_correction_T_max 0.9205
_exptl_absorpt_correction_T_min 0.4864
_exptl_absorpt_correction_type multi-scan
_exptl_absorpt_process_details SADABS
_exptl_crystal_colour green
_exptl_crystal_density_diffrn 1.473
_exptl_crystal_description block
_exptl_crystal_F_000 1222
_exptl_crystal_size_max 0.800
_exptl_crystal_size_mid 0.080
_exptl_crystal_size_min 0.080
_refine_diff_density_max 0.680
_refine_diff_density_min -0.993
_refine_diff_density_rms 0.132
_refine_ls_extinction_method none
_refine_ls_goodness_of_fit_ref 0.943
_refine_ls_hydrogen_treatment constr
_refine_ls_matrix_type full
_refine_ls_number_parameters 721
_refine_ls_number_reflns 15645
_refine_ls_number_restraints 56
_refine_ls_restrained_S_all 0.946
_refine_ls_R_factor_all 0.2119
_refine_ls_R_factor_gt 0.0725
_refine_ls_shift/su_max 0.002
_refine_ls_shift/su_mean 0.000
_refine_ls_structure_factor_coef Fsqd
_refine_ls_weighting_details 'w=1/[\s^2^(Fo^2^)+(0.0421P)^2^] where P=(Fo^2^+2Fc^2^)/3'
_refine_ls_weighting_scheme calc
_refine_ls_wR_factor_gt 0.1250
_refine_ls_wR_factor_ref 0.1719
_reflns_Friedel_coverage 0.000
_reflns_number_gt 6402
_reflns_number_total 15645
_reflns_threshold_expression 'I > 2\s(I)'
_cod_data_source_file c9dt01238a2.cif
_cod_data_source_block feba5L7
_cod_original_formula_sum 'C26.60 H27.90 Cl2 Cu N6.20 O1.45'
_cod_database_code 7701508
_shelx_space_group_comment
;
The symmetry employed for this shelxl refinement is uniquely defined
by the following loop, which should always be used as a source of
symmetry information in preference to the above space-group names.
They are only intended as comments.
;
_shelx_estimated_absorpt_t_min 0.486
_shelx_estimated_absorpt_t_max 0.921
_shelxl_version_number 2014-3

loop_
_space_group_symop_operation_xyz
'x, y, z'
'-x, -y, -z'

loop_
_atom_site_label
_atom_site_type_symbol
_atom_site_fract_x
_atom_site_fract_y
_atom_site_fract_z
_atom_site_U_iso_or_equiv
_atom_site_adp_type
_atom_site_occupancy
_atom_site_site_symmetry_order
_atom_site_calc_flag
_atom_site_refinement_flags_posn
_atom_site_refinement_flags_adp
_atom_site_refinement_flags_occupancy
_atom_site_disorder_assembly
_atom_site_disorder_group
Cu1 Cu 0.81656(6) 0.44451(5) 1.06951(3) 0.01790(16) Uani 1 1 d . . . . .
Cl1 Cl 0.96267(12) 0.36162(10) 1.12544(6) 0.0228(3) Uani 1 1 d . . . . .
Cl2 Cl 0.65575(13) 0.50805(10) 1.15210(6) 0.0259(3) Uani 1 1 d . . . . .
N6 N 0.6895(4) 0.3299(3) 1.02974(19) 0.0176(10) Uani 1 1 d . . . . .
N14 N 0.7399(4) 0.4978(3) 0.99283(19) 0.0177(10) Uani 1 1 d . . . . .
C11 C 0.2921(5) 0.0227(4) 0.7944(2) 0.0256(13) Uani 1 1 d . . . . .
H11 H 0.2627 -0.0406 0.7721 0.031 Uiso 1 1 calc R U . . .
C12C C 0.6400(5) 0.1072(4) 0.9596(2) 0.0178(12) Uani 1 1 d . . . . .
C21 C 0.9359(5) 0.7352(4) 1.0326(2) 0.0194(12) Uani 1 1 d . . . . .
H21 H 0.9018 0.7757 1.0036 0.023 Uiso 1 1 calc R U . . .
N8 N 0.4364(4) 0.2956(3) 0.89443(19) 0.0184(10) Uani 1 1 d . . . . .
H8 H 0.4153 0.3564 0.8922 0.022 Uiso 1 1 calc R U . . .
C12A C 0.4404(5) 0.1257(4) 0.8756(2) 0.0181(11) Uani 1 1 d . . . . .
C1 C 0.6832(5) 0.0152(4) 0.9292(2) 0.0197(12) Uani 1 1 d . . . . .
H1 H 0.6493 -0.0105 0.8871 0.024 Uiso 1 1 calc R U . . .
C5 C 0.6475(5) 0.2411(4) 1.0600(2) 0.0182(11) Uani 1 1 d . . . . .
H5A H 0.5482 0.2359 1.0616 0.022 Uiso 1 1 calc R U . . .
H5B H 0.6855 0.2497 1.1045 0.022 Uiso 1 1 calc R U . . .
C9 C 0.2719(5) 0.2034(4) 0.8093(2) 0.0216(12) Uani 1 1 d . . . . .
H9 H 0.2315 0.2603 0.7986 0.026 Uiso 1 1 calc R U . . .
C16 C 0.8805(5) 0.6381(4) 1.0313(2) 0.0178(12) Uani 1 1 d . . . . .
N13 N 0.6455(4) 0.4346(3) 0.95415(19) 0.0176(10) Uani 1 1 d . . . . .
H13 H 0.6024 0.4507 0.9206 0.021 Uiso 1 1 calc R U . . .
C2 C 0.7753(5) -0.0382(4) 0.9605(2) 0.0233(13) Uani 1 1 d . . . . .
H2 H 0.8012 -0.0998 0.9395 0.028 Uiso 1 1 calc R U . . .
C12B C 0.5418(5) 0.1635(4) 0.9266(2) 0.0179(11) Uani 1 1 d . . . . .
N17 N 0.9284(4) 0.5784(3) 1.07407(19) 0.0176(10) Uani 1 1 d . . . . .
C7A C 0.5357(5) 0.2680(4) 0.9360(2) 0.0175(11) Uani 1 1 d . . . . .
C4A C 0.6947(5) 0.1444(4) 1.0229(2) 0.0160(11) Uani 1 1 d . . . . .
C12 C 0.3957(5) 0.0302(4) 0.8423(2) 0.0222(12) Uani 1 1 d . . . . .
H12 H 0.4353 -0.0275 0.8524 0.027 Uiso 1 1 calc R U . . .
C7 C 0.6277(5) 0.3422(4) 0.9751(2) 0.0177(11) Uani 1 1 d . . . . .
C22 C 0.7037(5) 0.6438(4) 0.9353(2) 0.0206(12) Uani 1 1 d . . . . .
H22A H 0.7631 0.6475 0.8996 0.031 Uiso 1 1 calc R U . . .
H22B H 0.6868 0.7109 0.9553 0.031 Uiso 1 1 calc R U . . .
H22C H 0.6182 0.6083 0.9193 0.031 Uiso 1 1 calc R U . . .
C18 C 1.0310(5) 0.6144(4) 1.1160(2) 0.0214(12) Uani 1 1 d . . . . .
H18 H 1.0647 0.5728 1.1443 0.026 Uiso 1 1 calc R U . . .
C10 C 0.2301(5) 0.1079(4) 0.7783(2) 0.0249(13) Uani 1 1 d . . . . .
H10 H 0.1596 0.1001 0.7462 0.030 Uiso 1 1 calc R U . . .
C4 C 0.7901(5) 0.0923(4) 1.0529(2) 0.0203(12) Uani 1 1 d . . . . .
H4 H 0.8290 0.1195 1.0938 0.024 Uiso 1 1 calc R U . . .
C15 C 0.7704(5) 0.5890(4) 0.9846(2) 0.0171(11) Uani 1 1 d . . . . .
C3 C 0.8293(5) -0.0015(4) 1.0222(3) 0.0268(14) Uani 1 1 d . . . . .
H3 H 0.8905 -0.0382 1.0433 0.032 Uiso 1 1 calc R U . . .
C8A C 0.3774(5) 0.2111(4) 0.8575(2) 0.0216(12) Uani 1 1 d . . . . .
C19 C 1.0902(5) 0.7115(4) 1.1193(2) 0.0221(12) Uani 1 1 d . . . . .
H19 H 1.1614 0.7348 1.1497 0.026 Uiso 1 1 calc R U . . .
C20 C 1.0425(5) 0.7726(4) 1.0771(2) 0.0250(13) Uani 1 1 d . . . . .
H20 H 1.0808 0.8380 1.0782 0.030 Uiso 1 1 calc R U . . .
Cu2 Cu 0.16898(6) -0.10092(5) 0.42771(3) 0.02108(17) Uani 1 1 d . . . . .
Cl3 Cl 0.01964(14) -0.18399(10) 0.35182(7) 0.0286(3) Uani 1 1 d . . . . .
Cl4 Cl 0.33625(15) -0.22737(12) 0.45111(7) 0.0385(4) Uani 1 1 d . . . . .
N28 N 0.2884(4) -0.0298(3) 0.37072(19) 0.0188(10) Uani 1 1 d . . . . .
N36 N 0.2576(4) 0.0086(3) 0.4919(2) 0.0193(10) Uani 1 1 d . . . . .
N35 N 0.3522(4) 0.0708(3) 0.4672(2) 0.0210(10) Uani 1 1 d . . . . .
H35 H 0.4011 0.1191 0.4907 0.025 Uiso 1 1 calc R U . . .
N30 N 0.5648(4) 0.1659(3) 0.4013(2) 0.0230(11) Uani 1 1 d . . . . .
H30 H 0.5934 0.1633 0.4408 0.028 Uiso 1 1 calc R U . . .
N39 N 0.0680(4) -0.1201(3) 0.5097(2) 0.0223(10) Uani 1 1 d . . . . .
C34A C 0.5449(5) 0.2091(4) 0.2995(2) 0.0196(12) Uani 1 1 d . . . . .
C29A C 0.4497(5) 0.1137(4) 0.3697(2) 0.0199(12) Uani 1 1 d . . . . .
C34B C 0.4340(5) 0.1399(4) 0.3075(2) 0.0199(12) Uani 1 1 d . . . . .
C26 C 0.1249(5) -0.0141(4) 0.2231(2) 0.0228(12) Uani 1 1 d . . . . .
H26 H 0.0815 -0.0781 0.2213 0.027 Uiso 1 1 calc R U . . .
C29 C 0.3601(5) 0.0472(4) 0.4003(2) 0.0192(12) Uani 1 1 d . . . . .
C30A C 0.6256(5) 0.2224(4) 0.3587(3) 0.0213(12) Uani 1 1 d . . . . .
C23 C 0.2530(5) 0.1770(4) 0.2274(2) 0.0261(13) Uani 1 1 d . . . . .
H23 H 0.2959 0.2410 0.2281 0.031 Uiso 1 1 calc R U . . .
C34 C 0.5913(5) 0.2571(4) 0.2486(3) 0.0262(13) Uani 1 1 d . . . . .
H34 H 0.5407 0.2494 0.2090 0.031 Uiso 1 1 calc R U . . .
C38 C 0.1232(5) -0.0619(4) 0.5649(3) 0.0241(13) Uani 1 1 d . . . . .
C34C C 0.3117(5) 0.1076(4) 0.2630(2) 0.0201(12) Uani 1 1 d . . . . .
C24 C 0.1320(6) 0.1504(4) 0.1912(3) 0.0293(14) Uani 1 1 d . . . . .
H24 H 0.0927 0.1970 0.1682 0.035 Uiso 1 1 calc R U . . .
C26A C 0.2474(5) 0.0112(4) 0.2605(2) 0.0199(12) Uani 1 1 d . . . . .
C25 C 0.0685(5) 0.0550(4) 0.1890(2) 0.0268(14) Uani 1 1 d . . . . .
H25 H -0.0130 0.0376 0.1643 0.032 Uiso 1 1 calc R U . . .
C40 C -0.0312(6) -0.1894(4) 0.5154(3) 0.0289(14) Uani 1 1 d . . . . .
H40 H -0.0686 -0.2297 0.4779 0.035 Uiso 1 1 calc R U . . .
C31 C 0.7470(5) 0.2844(4) 0.3681(3) 0.0288(14) Uani 1 1 d . . . . .
H31 H 0.7973 0.2940 0.4078 0.035 Uiso 1 1 calc R U . . .
C37 C 0.2334(5) 0.0126(4) 0.5530(3) 0.0242(13) Uani 1 1 d . . . . .
C33 C 0.7125(6) 0.3165(4) 0.2568(3) 0.0317(14) Uani 1 1 d . . . . .
H33 H 0.7445 0.3479 0.2225 0.038 Uiso 1 1 calc R U . . .
C44 C 0.3083(5) 0.0830(4) 0.6072(2) 0.0316(14) Uani 1 1 d . . . . .
H44A H 0.3918 0.1104 0.5916 0.047 Uiso 1 1 calc R U . . .
H44B H 0.3297 0.0468 0.6427 0.047 Uiso 1 1 calc R U . . .
H44C H 0.2515 0.1370 0.6222 0.047 Uiso 1 1 calc R U . . .
C41 C -0.0813(6) -0.2042(4) 0.5755(3) 0.0330(15) Uani 1 1 d . . . . .
H41 H -0.1513 -0.2532 0.5785 0.040 Uiso 1 1 calc R U . . .
C43 C 0.0784(6) -0.0721(4) 0.6256(3) 0.0306(14) Uani 1 1 d . . . . .
H43 H 0.1170 -0.0311 0.6626 0.037 Uiso 1 1 calc R U . . .
C27 C 0.3069(5) -0.0620(4) 0.3014(2) 0.0215(12) Uani 1 1 d . . . . .
H27A H 0.2619 -0.1287 0.2884 0.026 Uiso 1 1 calc R U . . .
H27B H 0.4040 -0.0662 0.2939 0.026 Uiso 1 1 calc R U . . .
C32 C 0.7883(6) 0.3299(4) 0.3172(3) 0.0327(15) Uani 1 1 d . . . . .
H32 H 0.8691 0.3711 0.3220 0.039 Uiso 1 1 calc R U . . .
C42 C -0.0244(6) -0.1441(4) 0.6306(3) 0.0362(16) Uani 1 1 d . . . . .
H42 H -0.0561 -0.1525 0.6715 0.043 Uiso 1 1 calc R U . . .
O2 O 0.6265(10) 0.7360(8) 0.4763(5) 0.0395(9) Uani 0.5 1 d D U P A -1
N48 N 0.4263(5) 0.5832(4) 0.2737(2) 0.0365(13) Uani 1 1 d . U . . .
C45 C 0.3684(6) 0.5303(4) 0.2201(3) 0.0300(14) Uani 1 1 d D U . . .
H45 H 0.3688 0.4602 0.2158 0.036 Uiso 1 1 calc R U . . .
C47 C 0.4363(10) 0.6918(5) 0.2822(4) 0.085(3) Uani 1 1 d . U . . .
H47A H 0.5313 0.7158 0.2857 0.128 Uiso 1 1 calc R U . . .
H47B H 0.3921 0.7176 0.3213 0.128 Uiso 1 1 calc R U . . .
H47C H 0.3921 0.7146 0.2453 0.128 Uiso 1 1 calc R U . . .
C46 C 0.4912(9) 0.5347(7) 0.3237(3) 0.107(4) Uani 1 1 d . U . . .
H46A H 0.4722 0.4629 0.3139 0.161 Uiso 1 1 calc R U . . .
H46B H 0.4560 0.5590 0.3654 0.161 Uiso 1 1 calc R U . . .
H46C H 0.5887 0.5500 0.3249 0.161 Uiso 1 1 calc R U . . .
N47 N 0.6234(13) 0.5504(8) 0.4825(5) 0.056(3) Uani 0.5 1 d . U P A -1
C48 C 0.5912(13) 0.6481(8) 0.4965(6) 0.038(3) Uani 0.5 1 d D U P A -1
H48 H 0.5273 0.6559 0.5289 0.046 Uiso 0.5 1 calc R U P A -1
O1 O 0.3143(4) 0.5669(3) 0.17542(19) 0.0395(9) Uani 1 1 d D U . . .
N45 N 0.0341(14) 0.4372(8) 0.6577(7) 0.042(3) Uani 0.4 1 d . U P B -2
C52 C 0.1306(15) 0.5546(11) 0.3876(7) 0.050(2) Uani 0.5 1 d . U P C -1
H52A H 0.1730 0.5111 0.4144 0.075 Uiso 0.5 1 calc R U P C -1
H52B H 0.0490 0.5787 0.4075 0.075 Uiso 0.5 1 calc R U P C -1
H52C H 0.1934 0.6110 0.3836 0.075 Uiso 0.5 1 calc R U P C -1
O4 O 0.2086(10) 0.3921(8) 0.5915(5) 0.0395(9) Uani 0.4 1 d D U P B -2
C49 C 0.530(2) 0.4660(10) 0.4826(8) 0.081(5) Uani 0.5 1 d . U P A -1
H49A H 0.4485 0.4872 0.5034 0.122 Uiso 0.5 1 calc R U P A -1
H49B H 0.5719 0.4178 0.5060 0.122 Uiso 0.5 1 calc R U P A -1
H49C H 0.5076 0.4355 0.4384 0.122 Uiso 0.5 1 calc R U P A -1
C50 C 0.7668(17) 0.5371(12) 0.4560(8) 0.090(6) Uani 0.5 1 d . U P A -1
H50A H 0.8089 0.6020 0.4509 0.134 Uiso 0.5 1 calc R U P A -1
H50B H 0.7592 0.4946 0.4144 0.134 Uiso 0.5 1 calc R U P A -1
H50C H 0.8222 0.5066 0.4860 0.134 Uiso 0.5 1 calc R U P A -1
C54 C 0.1543(19) 0.4061(12) 0.6459(8) 0.059(3) Uani 0.4 1 d D U P B -2
H54 H 0.2067 0.3925 0.6816 0.071 Uiso 0.4 1 calc R U P B -2
N46 N 0.0974(10) 0.5030(7) 0.3281(5) 0.036(2) Uani 0.5 1 d . U P C -1
O3 O 0.2337(8) 0.3737(6) 0.3375(4) 0.0395(9) Uani 0.5 1 d D U P C -1
C51 C 0.1512(14) 0.4151(9) 0.3052(6) 0.050(2) Uani 0.5 1 d D U P C -1
H51 H 0.1249 0.3841 0.2631 0.060 Uiso 0.5 1 calc R U P C -1
C56 C -0.052(2) 0.4549(14) 0.6015(10) 0.059(3) Uani 0.4 1 d . U P B -2
H56A H -0.0888 0.5200 0.6106 0.089 Uiso 0.4 1 calc R U P B -2
H56B H -0.1256 0.4036 0.5934 0.089 Uiso 0.4 1 calc R U P B -2
H56C H 0.0028 0.4529 0.5637 0.089 Uiso 0.4 1 calc R U P B -2
C53 C -0.005(2) 0.550(2) 0.2808(12) 0.050(2) Uani 0.5 1 d . U P C -1
H53A H -0.0898 0.5627 0.3020 0.075 Uiso 0.5 1 calc R U P C -1
H53B H -0.0237 0.5040 0.2411 0.075 Uiso 0.5 1 calc R U P C -1
H53C H 0.0357 0.6128 0.2707 0.075 Uiso 0.5 1 calc R U P C -1
C55 C -0.030(3) 0.447(3) 0.7124(16) 0.059(3) Uani 0.4 1 d . U P B -2
H55A H -0.1062 0.3975 0.7092 0.089 Uiso 0.4 1 calc R U P B -2
H55B H -0.0640 0.5136 0.7205 0.089 Uiso 0.4 1 calc R U P B -2
H55C H 0.0318 0.4379 0.7478 0.089 Uiso 0.4 1 calc R U P B -2
O5 O 0.6699(8) 0.7218(7) 0.4947(5) 0.046(3) Uani 0.5 1 d G . P D -2
H510 H 0.7170 0.6741 0.5041 0.070 Uiso 0.5 1 d R U P D -2
H520 H 0.6707 0.7168 0.4533 0.070 Uiso 0.5 1 d R U P D -2

loop_
_atom_site_aniso_label
_atom_site_aniso_U_11
_atom_site_aniso_U_22
_atom_site_aniso_U_33
_atom_site_aniso_U_23
_atom_site_aniso_U_13
_atom_site_aniso_U_12
Cu1 0.0174(3) 0.0201(4) 0.0168(4) 0.0046(3) -0.0015(3) 0.0035(3)
Cl1 0.0199(6) 0.0281(8) 0.0220(7) 0.0075(6) -0.0016(5) 0.0075(5)
Cl2 0.0286(7) 0.0289(8) 0.0234(8) 0.0090(6) 0.0079(5) 0.0136(6)
N6 0.020(2) 0.017(2) 0.017(2) 0.0053(19) -0.0019(18) 0.0016(18)
N14 0.018(2) 0.024(3) 0.011(2) 0.0067(19) -0.0022(17) 0.0010(19)
C11 0.022(3) 0.029(3) 0.023(3) -0.002(3) -0.003(2) -0.002(2)
C12C 0.016(2) 0.020(3) 0.019(3) 0.004(2) 0.000(2) 0.005(2)
C21 0.019(3) 0.021(3) 0.019(3) 0.004(2) 0.001(2) 0.007(2)
N8 0.018(2) 0.019(2) 0.018(2) 0.0042(19) -0.0030(18) 0.0019(18)
C12A 0.019(2) 0.024(3) 0.010(3) 0.002(2) 0.001(2) 0.004(2)
C1 0.024(3) 0.025(3) 0.011(3) 0.005(2) -0.004(2) 0.003(2)
C5 0.017(2) 0.023(3) 0.015(3) 0.005(2) 0.005(2) 0.001(2)
C9 0.019(3) 0.028(3) 0.018(3) 0.005(2) -0.002(2) 0.003(2)
C16 0.018(2) 0.019(3) 0.016(3) 0.000(2) -0.001(2) 0.007(2)
N13 0.015(2) 0.020(2) 0.019(2) 0.0066(19) -0.0054(17) -0.0006(17)
C2 0.032(3) 0.017(3) 0.021(3) 0.001(2) 0.002(2) 0.008(2)
C12B 0.016(2) 0.025(3) 0.014(3) 0.007(2) 0.002(2) 0.004(2)
N17 0.018(2) 0.022(2) 0.013(2) 0.0041(18) -0.0015(17) 0.0037(18)
C7A 0.014(2) 0.026(3) 0.013(3) 0.005(2) -0.0020(19) 0.001(2)
C4A 0.017(2) 0.017(3) 0.015(3) 0.005(2) 0.000(2) -0.001(2)
C12 0.023(3) 0.024(3) 0.019(3) 0.002(2) 0.000(2) -0.001(2)
C7 0.018(2) 0.021(3) 0.014(3) 0.002(2) 0.001(2) 0.007(2)
C22 0.018(2) 0.021(3) 0.024(3) 0.007(2) -0.001(2) 0.003(2)
C18 0.019(3) 0.025(3) 0.020(3) 0.003(2) -0.005(2) 0.004(2)
C10 0.021(3) 0.037(4) 0.017(3) 0.004(3) -0.005(2) -0.001(2)
C4 0.019(3) 0.029(3) 0.014(3) 0.008(2) 0.001(2) 0.001(2)
C15 0.019(2) 0.016(3) 0.016(3) 0.002(2) 0.001(2) 0.009(2)
C3 0.026(3) 0.024(3) 0.032(3) 0.006(3) -0.003(2) 0.011(2)
C8A 0.017(2) 0.026(3) 0.021(3) 0.002(2) 0.001(2) 0.002(2)
C19 0.022(3) 0.020(3) 0.022(3) -0.001(2) 0.000(2) -0.001(2)
C20 0.024(3) 0.023(3) 0.026(3) 0.001(2) 0.000(2) 0.000(2)
Cu2 0.0218(3) 0.0237(4) 0.0187(4) 0.0060(3) 0.0001(3) 0.0035(3)
Cl3 0.0274(7) 0.0278(8) 0.0297(8) 0.0038(6) -0.0051(6) -0.0005(6)
Cl4 0.0457(9) 0.0499(10) 0.0237(8) 0.0082(7) 0.0014(6) 0.0283(8)
N28 0.024(2) 0.023(3) 0.009(2) 0.0010(19) -0.0029(18) 0.0024(19)
N36 0.023(2) 0.022(2) 0.014(2) 0.0023(19) 0.0008(18) 0.0077(19)
N35 0.021(2) 0.026(3) 0.015(3) 0.0018(19) -0.0003(18) -0.0061(19)
N30 0.022(2) 0.030(3) 0.015(2) 0.001(2) -0.0032(19) 0.002(2)
N39 0.021(2) 0.026(3) 0.022(3) 0.006(2) 0.0038(19) 0.006(2)
C34A 0.022(3) 0.018(3) 0.018(3) -0.002(2) 0.004(2) 0.003(2)
C29A 0.020(3) 0.019(3) 0.020(3) 0.002(2) -0.003(2) 0.004(2)
C34B 0.017(2) 0.022(3) 0.023(3) 0.006(2) 0.002(2) 0.006(2)
C26 0.025(3) 0.027(3) 0.015(3) -0.002(2) 0.001(2) 0.000(2)
C29 0.023(3) 0.019(3) 0.017(3) 0.005(2) 0.000(2) 0.006(2)
C30A 0.027(3) 0.015(3) 0.023(3) 0.003(2) 0.007(2) 0.002(2)
C23 0.030(3) 0.027(3) 0.022(3) 0.004(2) 0.001(2) 0.007(3)
C34 0.024(3) 0.031(3) 0.026(3) 0.010(3) 0.005(2) 0.008(2)
C38 0.027(3) 0.028(3) 0.020(3) 0.007(3) 0.008(2) 0.011(2)
C34C 0.019(3) 0.025(3) 0.017(3) 0.002(2) 0.001(2) 0.008(2)
C24 0.029(3) 0.041(4) 0.020(3) 0.009(3) 0.000(2) 0.013(3)
C26A 0.024(3) 0.030(3) 0.007(3) 0.005(2) 0.006(2) 0.003(2)
C25 0.021(3) 0.038(4) 0.021(3) 0.000(3) -0.002(2) 0.008(3)
C40 0.027(3) 0.034(4) 0.029(3) 0.010(3) 0.007(2) 0.014(3)
C31 0.021(3) 0.028(3) 0.038(4) 0.008(3) 0.000(3) 0.000(2)
C37 0.022(3) 0.035(3) 0.018(3) 0.009(3) 0.002(2) 0.014(2)
C33 0.035(3) 0.026(3) 0.036(4) 0.007(3) 0.011(3) 0.005(3)
C44 0.028(3) 0.047(4) 0.020(3) 0.006(3) 0.001(2) 0.004(3)
C41 0.025(3) 0.035(4) 0.045(4) 0.022(3) 0.011(3) 0.010(3)
C43 0.039(3) 0.034(4) 0.023(3) 0.011(3) 0.010(3) 0.016(3)
C27 0.020(3) 0.020(3) 0.025(3) 0.004(2) 0.002(2) 0.000(2)
C32 0.023(3) 0.034(4) 0.042(4) 0.009(3) 0.001(3) 0.002(3)
C42 0.047(4) 0.038(4) 0.028(4) 0.011(3) 0.021(3) 0.021(3)
O2 0.0350(19) 0.050(2) 0.033(2) 0.0022(16) 0.0032(15) 0.0090(17)
N48 0.034(3) 0.051(3) 0.022(3) -0.007(2) -0.005(2) 0.015(2)
C45 0.034(3) 0.030(3) 0.026(3) 0.002(3) 0.009(2) 0.011(3)
C47 0.137(9) 0.061(5) 0.048(5) -0.019(4) 0.018(5) -0.022(5)
C46 0.140(8) 0.138(8) 0.046(5) -0.008(5) -0.032(5) 0.099(7)
N47 0.085(9) 0.040(5) 0.041(7) 0.000(6) -0.022(6) 0.027(6)
C48 0.046(6) 0.037(5) 0.031(6) 0.005(5) -0.019(5) 0.008(5)
O1 0.0350(19) 0.050(2) 0.033(2) 0.0022(16) 0.0032(15) 0.0090(17)
N45 0.052(8) 0.010(6) 0.059(8) -0.010(6) 0.024(6) -0.009(6)
C52 0.065(6) 0.035(5) 0.044(5) -0.007(4) 0.005(4) -0.008(4)
O4 0.0350(19) 0.050(2) 0.033(2) 0.0022(16) 0.0032(15) 0.0090(17)
C49 0.166(15) 0.033(8) 0.046(11) 0.013(8) -0.012(11) 0.007(9)
C50 0.102(10) 0.089(13) 0.077(13) -0.013(10) -0.014(9) 0.068(9)
C54 0.065(8) 0.036(7) 0.082(8) 0.014(6) 0.044(6) 0.002(6)
N46 0.039(6) 0.031(6) 0.036(6) -0.002(4) 0.021(4) -0.007(4)
O3 0.0350(19) 0.050(2) 0.033(2) 0.0022(16) 0.0032(15) 0.0090(17)
C51 0.065(6) 0.035(5) 0.044(5) -0.007(4) 0.005(4) -0.008(4)
C56 0.065(8) 0.036(7) 0.082(8) 0.014(6) 0.044(6) 0.002(6)
C53 0.065(6) 0.035(5) 0.044(5) -0.007(4) 0.005(4) -0.008(4)
C55 0.065(8) 0.036(7) 0.082(8) 0.014(6) 0.044(6) 0.002(6)
O5 0.026(5) 0.039(6) 0.068(7) -0.008(5) -0.024(5) 0.011(4)

loop_
_atom_type_symbol
_atom_type_description
_atom_type_scat_dispersion_real
_atom_type_scat_dispersion_imag
_atom_type_scat_source
C C 0.0033 0.0016 'International Tables Vol C Tables 4.2.6.8 and 6.1.1.4'
H H 0.0000 0.0000 'International Tables Vol C Tables 4.2.6.8 and 6.1.1.4'
Cl Cl 0.1484 0.1585 'International Tables Vol C Tables 4.2.6.8 and 6.1.1.4'
Cu Cu 0.3201 1.2651 'International Tables Vol C Tables 4.2.6.8 and 6.1.1.4'
N N 0.0061 0.0033 'International Tables Vol C Tables 4.2.6.8 and 6.1.1.4'
O O 0.0106 0.0060 'International Tables Vol C Tables 4.2.6.8 and 6.1.1.4'

loop_
_geom_angle_atom_site_label_1
_geom_angle_atom_site_label_2
_geom_angle_atom_site_label_3
_geom_angle
N14 Cu1 N6 78.72(17)
N14 Cu1 N17 78.33(16)
N6 Cu1 N17 156.50(16)
N14 Cu1 Cl1 156.59(12)
N6 Cu1 Cl1 99.72(11)
N17 Cu1 Cl1 99.31(11)
N14 Cu1 Cl2 100.07(12)
N6 Cu1 Cl2 94.03(12)
N17 Cu1 Cl2 94.87(11)
Cl1 Cu1 Cl2 103.34(5)
C7 N6 C5 118.3(4)
C7 N6 Cu1 115.0(4)
C5 N6 Cu1 126.1(3)
C15 N14 N13 123.8(4)
C15 N14 Cu1 120.2(3)
N13 N14 Cu1 115.7(3)
C12 C11 C10 121.8(5)
C12 C11 H11 119.1
C10 C11 H11 119.1
C1 C12C C4A 117.9(4)
C1 C12C C12B 121.1(4)
C4A C12C C12B 121.0(4)
C16 C21 C20 119.9(5)
C16 C21 H21 120.0
C20 C21 H21 120.0
C8A N8 C7A 108.8(4)
C8A N8 H8 125.6
C7A N8 H8 125.6
C12 C12A C8A 117.9(4)
C12 C12A C12B 135.5(4)
C8A C12A C12B 106.5(4)
C2 C1 C12C 121.1(4)
C2 C1 H1 119.5
C12C C1 H1 119.5
N6 C5 C4A 112.2(4)
N6 C5 H5A 109.2
C4A C5 H5A 109.2
N6 C5 H5B 109.2
C4A C5 H5B 109.2
H5A C5 H5B 107.9
C10 C9 C8A 117.3(5)
C10 C9 H9 121.4
C8A C9 H9 121.4
N17 C16 C21 120.5(4)
N17 C16 C15 114.7(5)
C21 C16 C15 124.7(4)
N14 N13 C7 112.1(4)
N14 N13 H13 123.9
C7 N13 H13 123.9
C3 C2 C1 121.0(4)
C3 C2 H2 119.5
C1 C2 H2 119.5
C7A C12B C12A 105.9(4)
C7A C12B C12C 125.5(4)
C12A C12B C12C 128.4(4)
C18 N17 C16 119.1(5)
C18 N17 Cu1 127.5(4)
C16 N17 Cu1 113.2(3)
N8 C7A C12B 110.0(4)
N8 C7A C7 121.3(4)
C12B C7A C7 128.1(4)
C4 C4A C12C 120.6(4)
C4 C4A C5 118.7(4)
C12C C4A C5 120.7(4)
C11 C12 C12A 119.1(5)
C11 C12 H12 120.4
C12A C12 H12 120.4
N6 C7 N13 118.1(4)
N6 C7 C7A 125.1(5)
N13 C7 C7A 116.7(4)
C15 C22 H22A 109.5
C15 C22 H22B 109.5
H22A C22 H22B 109.5
C15 C22 H22C 109.5
H22A C22 H22C 109.5
H22B C22 H22C 109.5
N17 C18 C19 122.6(5)
N17 C18 H18 118.7
C19 C18 H18 118.7
C9 C10 C11 121.0(5)
C9 C10 H10 119.5
C11 C10 H10 119.5
C4A C4 C3 120.6(5)
C4A C4 H4 119.7
C3 C4 H4 119.7
N14 C15 C16 112.3(4)
N14 C15 C22 125.7(4)
C16 C15 C22 122.0(5)
C2 C3 C4 118.7(4)
C2 C3 H3 120.6
C4 C3 H3 120.6
N8 C8A C9 128.4(5)
N8 C8A C12A 108.7(4)
C9 C8A C12A 122.9(5)
C20 C19 C18 119.0(5)
C20 C19 H19 120.5
C18 C19 H19 120.5
C19 C20 C21 118.8(5)
C19 C20 H20 120.6
C21 C20 H20 120.6
N36 Cu2 N28 79.09(17)
N36 Cu2 N39 78.36(18)
N28 Cu2 N39 156.71(17)
N36 Cu2 Cl3 160.48(11)
N28 Cu2 Cl3 99.36(12)
N39 Cu2 Cl3 99.91(13)
N36 Cu2 Cl4 94.13(11)
N28 Cu2 Cl4 96.51(11)
N39 Cu2 Cl4 90.88(11)
Cl3 Cu2 Cl4 105.35(5)
C29 N28 C27 119.2(5)
C29 N28 Cu2 114.7(3)
C27 N28 Cu2 125.9(3)
C37 N36 N35 124.7(5)
C37 N36 Cu2 120.0(4)
N35 N36 Cu2 115.1(3)
N36 N35 C29 112.3(4)
N36 N35 H35 123.9
C29 N35 H35 123.9
C30A N30 C29A 108.0(4)
C30A N30 H30 126.0
C29A N30 H30 126.0
C40 N39 C38 118.6(5)
C40 N39 Cu2 127.0(4)
C38 N39 Cu2 113.8(4)
C34 C34A C34B 135.3(5)
C34 C34A C30A 118.2(5)
C34B C34A C30A 106.3(5)
N30 C29A C34B 109.4(5)
N30 C29A C29 123.0(5)
C34B C29A C29 127.6(5)
C29A C34B C34A 107.3(4)
C29A C34B C34C 123.7(5)
C34A C34B C34C 128.6(5)
C25 C26 C26A 120.4(5)
C25 C26 H26 119.8
C26A C26 H26 119.8
N28 C29 N35 118.7(5)
N28 C29 C29A 125.4(5)
N35 C29 C29A 115.9(5)
N30 C30A C31 128.6(5)
N30 C30A C34A 108.9(5)
C31 C30A C34A 122.5(5)
C24 C23 C34C 120.0(6)
C24 C23 H23 120.0
C34C C23 H23 120.0
C33 C34 C34A 119.7(5)
C33 C34 H34 120.1
C34A C34 H34 120.1
N39 C38 C43 122.2(6)
N39 C38 C37 114.2(5)
C43 C38 C37 123.7(5)
C26A C34C C23 119.4(5)
C26A C34C C34B 120.5(4)
C23 C34C C34B 119.8(5)
C23 C24 C25 120.4(5)
C23 C24 H24 119.8
C25 C24 H24 119.8
C34C C26A C26 119.4(5)
C34C C26A C27 119.5(4)
C26 C26A C27 121.1(5)
C26 C25 C24 120.4(5)
C26 C25 H25 119.8
C24 C25 H25 119.8
N39 C40 C41 122.3(5)
N39 C40 H40 118.9
C41 C40 H40 118.9
C32 C31 C30A 117.2(5)
C32 C31 H31 121.4
C30A C31 H31 121.4
N36 C37 C38 112.6(5)
N36 C37 C44 124.9(5)
C38 C37 C44 122.5(5)
C34 C33 C32 120.3(6)
C34 C33 H33 119.9
C32 C33 H33 119.9
C37 C44 H44A 109.5
C37 C44 H44B 109.5
H44A C44 H44B 109.5
C37 C44 H44C 109.5
H44A C44 H44C 109.5
H44B C44 H44C 109.5
C42 C41 C40 118.1(6)
C42 C41 H41 120.9
C40 C41 H41 120.9
C38 C43 C42 118.5(6)
C38 C43 H43 120.8
C42 C43 H43 120.8
N28 C27 C26A 110.8(4)
N28 C27 H27A 109.5
C26A C27 H27A 109.5
N28 C27 H27B 109.5
C26A C27 H27B 109.5
H27A C27 H27B 108.1
C31 C32 C33 122.0(6)
C31 C32 H32 119.0
C33 C32 H32 119.0
C43 C42 C41 120.4(6)
C43 C42 H42 119.8
C41 C42 H42 119.8
C45 N48 C47 120.9(5)
C45 N48 C46 121.4(6)
C47 N48 C46 117.5(6)
O1 C45 N48 124.6(5)
O1 C45 H45 117.7
N48 C45 H45 117.7
N48 C47 H47A 109.5
N48 C47 H47B 109.5
H47A C47 H47B 109.5
N48 C47 H47C 109.5
H47A C47 H47C 109.5
H47B C47 H47C 109.5
N48 C46 H46A 109.5
N48 C46 H46B 109.5
H46A C46 H46B 109.5
N48 C46 H46C 109.5
H46A C46 H46C 109.5
H46B C46 H46C 109.5
C48 N47 C49 124.8(15)
C48 N47 C50 114.1(13)
C49 N47 C50 120.4(13)
O2 C48 N47 137.2(14)
O2 C48 H48 111.4
N47 C48 H48 111.4
C54 N45 C55 130(2)
C54 N45 C56 117.0(15)
C55 N45 C56 113.1(17)
N46 C52 H52A 109.5
N46 C52 H52B 109.5
H52A C52 H52B 109.5
N46 C52 H52C 109.5
H52A C52 H52C 109.5
H52B C52 H52C 109.5
N47 C49 H49A 109.5
N47 C49 H49B 109.5
H49A C49 H49B 109.5
N47 C49 H49C 109.5
H49A C49 H49C 109.5
H49B C49 H49C 109.5
N47 C50 H50A 109.5
N47 C50 H50B 109.5
H50A C50 H50B 109.5
N47 C50 H50C 109.5
H50A C50 H50C 109.5
H50B C50 H50C 109.5
O4 C54 N45 127.2(18)
O4 C54 H54 116.4
N45 C54 H54 116.4
C52 N46 C51 123.2(12)
C52 N46 C53 118.5(12)
C51 N46 C53 118.3(12)
O3 C51 N46 123.1(12)
O3 C51 H51 118.5
N46 C51 H51 118.5
N45 C56 H56A 109.5
N45 C56 H56B 109.5
H56A C56 H56B 109.5
N45 C56 H56C 109.5
H56A C56 H56C 109.5
H56B C56 H56C 109.5
N46 C53 H53A 109.5
N46 C53 H53B 109.5
H53A C53 H53B 109.5
N46 C53 H53C 109.5
H53A C53 H53C 109.5
H53B C53 H53C 109.5
N45 C55 H55A 109.5
N45 C55 H55B 109.5
H55A C55 H55B 109.5
N45 C55 H55C 109.5
H55A C55 H55C 109.5
H55B C55 H55C 109.5
H510 O5 H520 104.5

loop_
_geom_bond_atom_site_label_1
_geom_bond_atom_site_label_2
_geom_bond_distance
Cu1 N14 1.973(4)
Cu1 N6 1.979(4)
Cu1 N17 2.034(4)
Cu1 Cl1 2.2460(12)
Cu1 Cl2 2.4566(14)
N6 C7 1.298(5)
N6 C5 1.466(6)
N14 C15 1.277(6)
N14 N13 1.368(5)
C11 C12 1.380(6)
C11 C10 1.399(7)
C11 H11 0.9300
C12C C1 1.398(6)
C12C C4A 1.407(6)
C12C C12B 1.464(6)
C21 C16 1.376(7)
C21 C20 1.386(6)
C21 H21 0.9300
N8 C8A 1.358(6)
N8 C7A 1.375(5)
N8 H8 0.8600
C12A C12 1.402(7)
C12A C8A 1.420(6)
C12A C12B 1.437(6)
C1 C2 1.380(6)
C1 H1 0.9300
C5 C4A 1.513(6)
C5 H5A 0.9700
C5 H5B 0.9700
C9 C10 1.378(7)
C9 C8A 1.396(6)
C9 H9 0.9300
C16 N17 1.364(6)
C16 C15 1.476(6)
N13 C7 1.374(6)
N13 H13 0.8600
C2 C3 1.376(6)
C2 H2 0.9300
C12B C7A 1.391(6)
N17 C18 1.323(6)
C7A C7 1.436(6)
C4A C4 1.378(6)
C12 H12 0.9300
C22 C15 1.493(6)
C22 H22A 0.9600
C22 H22B 0.9600
C22 H22C 0.9600
C18 C19 1.383(7)
C18 H18 0.9300
C10 H10 0.9300
C4 C3 1.405(6)
C4 H4 0.9300
C3 H3 0.9300
C19 C20 1.368(7)
C19 H19 0.9300
C20 H20 0.9300
Cu2 N36 1.969(4)
Cu2 N28 1.986(5)
Cu2 N39 2.031(4)
Cu2 Cl3 2.2309(14)
Cu2 Cl4 2.5054(13)
N28 C29 1.279(6)
N28 C27 1.457(6)
N36 C37 1.288(6)
N36 N35 1.370(6)
N35 C29 1.380(6)
N35 H35 0.8600
N30 C30A 1.370(7)
N30 C29A 1.379(6)
N30 H30 0.8600
N39 C40 1.322(7)
N39 C38 1.363(6)
C34A C34 1.387(7)
C34A C34B 1.413(7)
C34A C30A 1.416(6)
C29A C34B 1.387(7)
C29A C29 1.439(7)
C34B C34C 1.485(6)
C26 C25 1.370(7)
C26 C26A 1.399(6)
C26 H26 0.9300
C30A C31 1.398(7)
C23 C24 1.375(7)
C23 C34C 1.403(6)
C23 H23 0.9300
C34 C33 1.378(8)
C34 H34 0.9300
C38 C43 1.366(7)
C38 C37 1.475(8)
C34C C26A 1.396(7)
C24 C25 1.382(7)
C24 H24 0.9300
C26A C27 1.511(6)
C25 H25 0.9300
C40 C41 1.388(8)
C40 H40 0.9300
C31 C32 1.352(8)
C31 H31 0.9300
C37 C44 1.497(7)
C33 C32 1.412(7)
C33 H33 0.9300
C44 H44A 0.9600
C44 H44B 0.9600
C44 H44C 0.9600
C41 C42 1.376(8)
C41 H41 0.9300
C43 C42 1.368(8)
C43 H43 0.9300
C27 H27A 0.9700
C27 H27B 0.9700
C32 H32 0.9300
C42 H42 0.9300
O2 C48 1.336(13)
N48 C45 1.318(6)
N48 C47 1.439(8)
N48 C46 1.444(7)
C45 O1 1.224(6)
C45 H45 0.9300
C47 H47A 0.9600
C47 H47B 0.9600
C47 H47C 0.9600
C46 H46A 0.9600
C46 H46B 0.9600
C46 H46C 0.9600
N47 C48 1.357(14)
N47 C49 1.41(2)
N47 C50 1.53(2)
C48 H48 0.9300
N45 C54 1.288(19)
N45 C55 1.31(3)
N45 C56 1.46(2)
C52 N46 1.342(15)
C52 H52A 0.9600
C52 H52B 0.9600
C52 H52C 0.9600
O4 C54 1.255(13)
C49 H49A 0.9600
C49 H49B 0.9600
C49 H49C 0.9600
C50 H50A 0.9600
C50 H50B 0.9600
C50 H50C 0.9600
C54 H54 0.9300
N46 C51 1.349(14)
N46 C53 1.60(2)
O3 C51 1.235(11)
C51 H51 0.9300
C56 H56A 0.9600
C56 H56B 0.9600
C56 H56C 0.9600
C53 H53A 0.9600
C53 H53B 0.9600
C53 H53C 0.9600
C55 H55A 0.9600
C55 H55B 0.9600
C55 H55C 0.9600
O5 H510 0.8500
O5 H520 0.8501

loop_
_geom_hbond_atom_site_label_D
_geom_hbond_atom_site_label_H
_geom_hbond_atom_site_label_A
_geom_hbond_distance_DH
_geom_hbond_distance_HA
_geom_hbond_distance_DA
_geom_hbond_angle_DHA
_geom_hbond_site_symmetry_A
N8 H8 Cl2 0.86 2.28 3.099(4) 159.2 2_667
N13 H13 O1 0.86 2.16 2.720(6) 122.5 2_666
C22 H22A Cl1 0.96 2.75 3.532(5) 139.1 2_767
C18 H18 Cl1 0.93 2.91 3.449(5) 118.1 .
C18 H18 O1 0.93 2.51 3.124(6) 124.1 1_656
N35 H35 O2 0.86 2.00 2.676(11) 134.7 2_666
N35 H35 O5 0.86 2.26 2.801(10) 120.7 2_666
N30 H30 Cl4 0.86 2.34 3.149(4) 156.4 2_656
C40 H40 Cl3 0.93 2.91 3.448(6) 118.1 .
C44 H44A O2 0.96 2.66 3.221(12) 117.4 2_666
C44 H44C Cl3 0.96 2.81 3.628(5) 143.9 2_556
C41 H41 O3 0.93 2.65 3.401(11) 138.4 2_556
C41 H41 O5 0.93 2.39 2.938(10) 117.5 1_445
C27 H27A Cl3 0.97 2.85 3.431(6) 118.9 .
C47 H47B Cl4 0.96 2.76 3.689(8) 162.5 1_565
C46 H46C O4 0.96 2.59 3.381(13) 140.1 2_666
C52 H52C Cl4 0.96 2.69 3.510(14) 143.9 1_565
C53 H53B Cl1 0.96 2.83 3.78(2) 171.7 1_454

loop_
_geom_torsion_atom_site_label_1
_geom_torsion_atom_site_label_2
_geom_torsion_atom_site_label_3
_geom_torsion_atom_site_label_4
_geom_torsion
C4A C12C C1 C2 0.8(8)
C12B C12C C1 C2 -179.7(5)
C7 N6 C5 C4A 72.3(5)
Cu1 N6 C5 C4A -116.2(4)
C20 C21 C16 N17 0.9(7)
C20 C21 C16 C15 -177.7(4)
C15 N14 N13 C7 -177.4(4)
Cu1 N14 N13 C7 -3.2(5)
C12C C1 C2 C3 -1.1(9)
C12 C12A C12B C7A 178.6(6)
C8A C12A C12B C7A -0.5(5)
C12 C12A C12B C12C 2.7(10)
C8A C12A C12B C12C -176.4(5)
C1 C12C C12B C7A -150.1(5)
C4A C12C C12B C7A 29.5(8)
C1 C12C C12B C12A 25.1(8)
C4A C12C C12B C12A -155.4(5)
C21 C16 N17 C18 -1.5(7)
C15 C16 N17 C18 177.2(4)
C21 C16 N17 Cu1 173.5(3)
C15 C16 N17 Cu1 -7.8(5)
C8A N8 C7A C12B -0.3(6)
C8A N8 C7A C7 171.9(5)
C12A C12B C7A N8 0.5(5)
C12C C12B C7A N8 176.5(5)
C12A C12B C7A C7 -171.0(5)
C12C C12B C7A C7 5.1(8)
C1 C12C C4A C4 1.5(8)
C12B C12C C4A C4 -178.1(5)
C1 C12C C4A C5 -177.2(5)
C12B C12C C4A C5 3.3(8)
N6 C5 C4A C4 114.3(5)
N6 C5 C4A C12C -67.1(6)
C10 C11 C12 C12A -0.3(8)
C8A C12A C12 C11 -0.8(7)
C12B C12A C12 C11 -179.9(6)
C5 N6 C7 N13 166.4(4)
Cu1 N6 C7 N13 -6.1(5)
C5 N6 C7 C7A -10.3(7)
Cu1 N6 C7 C7A 177.2(4)
N14 N13 C7 N6 6.0(6)
N14 N13 C7 C7A -177.0(4)
N8 C7A C7 N6 155.0(5)
C12B C7A C7 N6 -34.4(8)
N8 C7A C7 N13 -21.8(7)
C12B C7A C7 N13 148.8(5)
C16 N17 C18 C19 1.5(7)
Cu1 N17 C18 C19 -172.7(4)
C8A C9 C10 C11 -0.5(8)
C12 C11 C10 C9 1.0(8)
C12C C4A C4 C3 -3.4(8)
C5 C4A C4 C3 175.3(5)
N13 N14 C15 C16 -177.1(4)
Cu1 N14 C15 C16 9.0(5)
N13 N14 C15 C22 4.2(7)
Cu1 N14 C15 C22 -169.8(4)
N17 C16 C15 N14 -0.2(6)
C21 C16 C15 N14 178.4(4)
N17 C16 C15 C22 178.5(4)
C21 C16 C15 C22 -2.8(7)
C1 C2 C3 C4 -0.7(9)
C4A C4 C3 C2 3.0(8)
C7A N8 C8A C9 179.6(5)
C7A N8 C8A C12A -0.1(6)
C10 C9 C8A N8 179.7(5)
C10 C9 C8A C12A -0.7(8)
C12 C12A C8A N8 -178.9(4)
C12B C12A C8A N8 0.4(6)
C12 C12A C8A C9 1.3(8)
C12B C12A C8A C9 -179.4(5)
N17 C18 C19 C20 -0.9(8)
C18 C19 C20 C21 0.2(7)
C16 C21 C20 C19 -0.2(7)
C37 N36 N35 C29 177.8(4)
Cu2 N36 N35 C29 3.7(5)
C30A N30 C29A C34B -2.2(5)
C30A N30 C29A C29 -179.4(4)
N30 C29A C34B C34A 1.4(5)
C29 C29A C34B C34A 178.4(5)
N30 C29A C34B C34C -172.3(4)
C29 C29A C34B C34C 4.7(8)
C34 C34A C34B C29A 175.4(5)
C30A C34A C34B C29A 0.0(5)
C34 C34A C34B C34C -11.4(9)
C30A C34A C34B C34C 173.2(4)
C27 N28 C29 N35 -173.3(4)
Cu2 N28 C29 N35 2.3(5)
C27 N28 C29 C29A 7.2(7)
Cu2 N28 C29 C29A -177.2(3)
N36 N35 C29 N28 -4.0(6)
N36 N35 C29 C29A 175.6(4)
N30 C29A C29 N28 -151.2(4)
C34B C29A C29 N28 32.1(8)
N30 C29A C29 N35 29.2(6)
C34B C29A C29 N35 -147.4(5)
C29A N30 C30A C31 -177.5(5)
C29A N30 C30A C34A 2.2(5)
C34 C34A C30A N30 -177.6(4)
C34B C34A C30A N30 -1.3(5)
C34 C34A C30A C31 2.0(7)
C34B C34A C30A C31 178.3(4)
C34B C34A C34 C33 -175.4(5)
C30A C34A C34 C33 -0.4(7)
C40 N39 C38 C43 -0.8(7)
Cu2 N39 C38 C43 -172.9(4)
C40 N39 C38 C37 179.7(4)
Cu2 N39 C38 C37 7.6(5)
C24 C23 C34C C26A 1.1(7)
C24 C23 C34C C34B -173.5(5)
C29A C34B C34C C26A -37.6(7)
C34A C34B C34C C26A 150.2(5)
C29A C34B C34C C23 136.9(5)
C34A C34B C34C C23 -35.3(7)
C34C C23 C24 C25 -0.9(8)
C23 C34C C26A C26 -0.6(7)
C34B C34C C26A C26 173.9(4)
C23 C34C C26A C27 -177.1(4)
C34B C34C C26A C27 -2.6(7)
C25 C26 C26A C34C 0.1(7)
C25 C26 C26A C27 176.5(4)
C26A C26 C25 C24 0.0(7)
C23 C24 C25 C26 0.4(8)
C38 N39 C40 C41 0.5(7)
Cu2 N39 C40 C41 171.5(3)
N30 C30A C31 C32 177.6(5)
C34A C30A C31 C32 -2.0(8)
N35 N36 C37 C38 178.3(4)
Cu2 N36 C37 C38 -7.8(5)
N35 N36 C37 C44 -2.7(7)
Cu2 N36 C37 C44 171.2(3)
N39 C38 C37 N36 -0.3(6)
C43 C38 C37 N36 -179.8(4)
N39 C38 C37 C44 -179.3(4)
C43 C38 C37 C44 1.2(7)
C34A C34 C33 C32 -1.0(8)
N39 C40 C41 C42 -0.2(7)
N39 C38 C43 C42 0.7(7)
C37 C38 C43 C42 -179.9(4)
C29 N28 C27 C26A -71.8(5)
Cu2 N28 C27 C26A 113.0(4)
C34C C26A C27 N28 69.8(6)
C26 C26A C27 N28 -106.7(5)
C30A C31 C32 C33 0.4(8)
C34 C33 C32 C31 1.1(8)
C38 C43 C42 C41 -0.3(8)
C40 C41 C42 C43 0.1(7)
C47 N48 C45 O1 -3.4(9)
C46 N48 C45 O1 -178.5(6)
C49 N47 C48 O2 -144.4(16)
C50 N47 C48 O2 27(2)
C55 N45 C54 O4 175(2)
C56 N45 C54 O4 2(3)
C52 N46 C51 O3 1(2)
C53 N46 C51 O3 178.4(15)
